data_7016047
loop_
_publ_author_name
'Eichh\"ofer, Andreas'
'Buth, Gernot'
'Dolci, Francesco'
'Fink, Karin'
'Mole, Richard A.'
'Wood, Paul T.'

_publ_section_title
;
 Homoleptic 1-D iron selenolate complexes-synthesis, structure,
 magnetic and thermal behaviour of [Fe(SeR)(2)] (R = Ph, Mes).
;
_journal_issue 26
_journal_name_full 'Dalton transactions (Cambridge, England : 2003)'
_journal_page_first 7022
_journal_page_last 7032
_journal_paper_doi 10.1039/c1dt10089k
_journal_volume 40
_journal_year 2011
_chemical_formula_moiety '[Fe(C12N2H8)3][Fe(SeC6H5)4]*(CH3)2NCO'
_chemical_formula_sum 'C63 H51 Fe2 N7 O Se4'
_chemical_formula_weight 1349.65
_chemical_name_systematic
;
?
;
_space_group_IT_number 2
_symmetry_cell_setting triclinic
_symmetry_space_group_name_Hall '-P 1'
_symmetry_space_group_name_H-M 'P -1'
_atom_sites_solution_hydrogens geom
_atom_sites_solution_primary direct
_atom_sites_solution_secondary difmap
_audit_creation_method SHELXL-97
_cell_angle_alpha 88.85(3)
_cell_angle_beta 77.74(3)
_cell_angle_gamma 89.44(3)
_cell_formula_units_Z 2
_cell_length_a 13.290(3)
_cell_length_b 13.461(3)
_cell_length_c 16.475(3)
_cell_measurement_reflns_used 15981
_cell_measurement_temperature 190(2)
_cell_measurement_theta_max 26.11
_cell_measurement_theta_min 2.19
_cell_volume 2879.5(11)
_computing_cell_refinement 'STOE X-AREA'
_computing_data_collection 'STOE X-AREA'
_computing_data_reduction 'STOE X-RED'
_computing_structure_refinement 'SHELXL-97 (Sheldrick, 1997)'
_computing_structure_solution 'SHELXS-97 (Sheldrick, 1990)'
_diffrn_ambient_temperature 190(2)
_diffrn_detector_area_resol_mean 6.67
_diffrn_measured_fraction_theta_full 0.994
_diffrn_measured_fraction_theta_max 0.994
_diffrn_measurement_device_type 'STOE IPDS 2T'
_diffrn_measurement_method 'rotation method'
_diffrn_radiation_monochromator graphite
_diffrn_radiation_source 'fine-focus sealed tube'
_diffrn_radiation_type MoK\a
_diffrn_radiation_wavelength 0.71073
_diffrn_reflns_av_R_equivalents 0.0394
_diffrn_reflns_av_sigmaI/netI 0.0369
_diffrn_reflns_limit_h_max 15
_diffrn_reflns_limit_h_min -15
_diffrn_reflns_limit_k_max 15
_diffrn_reflns_limit_k_min -15
_diffrn_reflns_limit_l_max 19
_diffrn_reflns_limit_l_min -19
_diffrn_reflns_number 26364
_diffrn_reflns_theta_full 24.89
_diffrn_reflns_theta_max 24.89
_diffrn_reflns_theta_min 1.95
_exptl_absorpt_coefficient_mu 3.080
_exptl_absorpt_correction_T_max 0.8945
_exptl_absorpt_correction_T_min 0.6935
_exptl_absorpt_correction_type integration
_exptl_absorpt_process_details 'STOE X-RED'
_exptl_crystal_colour 'dark red'
_exptl_crystal_density_diffrn 1.557
_exptl_crystal_density_method 'not measured'
_exptl_crystal_description plates
_exptl_crystal_F_000 1348
_exptl_crystal_size_max 0.13
_exptl_crystal_size_mid 0.11
_exptl_crystal_size_min 0.04
_refine_diff_density_max 2.095
_refine_diff_density_min -0.765
_refine_diff_density_rms 0.141
_refine_ls_extinction_method none
_refine_ls_goodness_of_fit_ref 1.029
_refine_ls_hydrogen_treatment constr
_refine_ls_matrix_type full
_refine_ls_number_parameters 669
_refine_ls_number_reflns 9954
_refine_ls_number_restraints 0
_refine_ls_restrained_S_all 1.029
_refine_ls_R_factor_all 0.0590
_refine_ls_R_factor_gt 0.0474
_refine_ls_shift/su_max 0.001
_refine_ls_shift/su_mean 0.000
_refine_ls_structure_factor_coef Fsqd
_refine_ls_weighting_details 'calc w=1/[\s^2^(Fo^2^)+(0.1143P)^2^+0.9566P] where P=(Fo^2^+2Fc^2^)/3'
_refine_ls_weighting_scheme calc
_refine_ls_wR_factor_gt 0.1471
_refine_ls_wR_factor_ref 0.1558
_reflns_number_gt 8231
_reflns_number_total 9954
_reflns_threshold_expression >2sigma(I)
_cod_data_source_file c1dt10089k.txt
_cod_data_source_block 4
_cod_original_cell_volume 2879.6(10)
_cod_database_code 7016047

loop_
_symmetry_equiv_pos_as_xyz
'x, y, z'
'-x, -y, -z'

loop_
_atom_site_label
_atom_site_type_symbol
_atom_site_fract_x
_atom_site_fract_y
_atom_site_fract_z
_atom_site_U_iso_or_equiv
_atom_site_adp_type
_atom_site_occupancy
_atom_site_symmetry_multiplicity
_atom_site_calc_flag
_atom_site_refinement_flags
_atom_site_disorder_assembly
_atom_site_disorder_group
Se1 Se -0.50676(4) 0.65474(4) 0.28410(3) 0.03543(15) Uani 1 1 d . . .
Se2 Se -0.29913(4) 0.46381(4) 0.14690(3) 0.03615(15) Uani 1 1 d . . .
Se3 Se -0.26167(4) 0.61123(4) 0.35488(3) 0.03621(15) Uani 1 1 d . . .
Se4 Se -0.26991(4) 0.75668(4) 0.12599(4) 0.04281(16) Uani 1 1 d . . .
Fe2 Fe 0.17374(5) 1.08576(5) 0.22208(4) 0.02650(16) Uani 1 1 d . . .
Fe1 Fe -0.32586(5) 0.61765(5) 0.22533(4) 0.02944(17) Uani 1 1 d . . .
N1 N 0.1997(4) 1.0382(3) 0.1063(3) 0.0391(10) Uani 1 1 d . . .
N2 N 0.3036(3) 1.0144(3) 0.2222(3) 0.0331(9) Uani 1 1 d . . .
N3 N 0.0880(3) 0.9677(3) 0.2573(2) 0.0296(8) Uani 1 1 d . . .
N4 N 0.0388(3) 1.1497(3) 0.2237(3) 0.0331(9) Uani 1 1 d . . .
N5 N 0.2496(3) 1.2106(3) 0.1895(2) 0.0295(8) Uani 1 1 d . . .
N6 N 0.1681(3) 1.1331(3) 0.3345(2) 0.0300(8) Uani 1 1 d . . .
C1 C -0.5774(4) 0.6545(3) 0.1945(3) 0.0326(10) Uani 1 1 d . . .
C2 C -0.6813(4) 0.6809(4) 0.2094(4) 0.0442(13) Uani 1 1 d . . .
H2 H -0.7145 0.7021 0.2631 0.053 Uiso 1 1 calc R . .
C3 C -0.7367(4) 0.6768(5) 0.1475(4) 0.0493(14) Uani 1 1 d . . .
H3 H -0.8073 0.6960 0.1590 0.059 Uiso 1 1 calc R . .
C4 C -0.6907(4) 0.6451(4) 0.0685(4) 0.0433(12) Uani 1 1 d . . .
H4 H -0.7295 0.6408 0.0265 0.052 Uiso 1 1 calc R . .
C5 C -0.5869(4) 0.6199(4) 0.0522(3) 0.0395(12) Uani 1 1 d . . .
H5 H -0.5538 0.5991 -0.0017 0.047 Uiso 1 1 calc R . .
C6 C -0.5310(4) 0.6250(4) 0.1146(3) 0.0347(11) Uani 1 1 d . . .
H6 H -0.4599 0.6081 0.1024 0.042 Uiso 1 1 calc R . .
C7 C -0.3743(4) 0.3646(4) 0.2178(3) 0.0340(11) Uani 1 1 d . . .
C8 C -0.4093(4) 0.2813(4) 0.1820(4) 0.0421(12) Uani 1 1 d . . .
H8 H -0.3983 0.2776 0.1233 0.050 Uiso 1 1 calc R . .
C9 C -0.4594(5) 0.2048(4) 0.2308(4) 0.0482(14) Uani 1 1 d . . .
H9 H -0.4816 0.1487 0.2054 0.058 Uiso 1 1 calc R . .
C10 C -0.4773(5) 0.2090(4) 0.3162(4) 0.0509(14) Uani 1 1 d . . .
H10 H -0.5112 0.1560 0.3497 0.061 Uiso 1 1 calc R . .
C11 C -0.4451(5) 0.2919(5) 0.3526(4) 0.0540(15) Uani 1 1 d . . .
H11 H -0.4581 0.2960 0.4114 0.065 Uiso 1 1 calc R . .
C12 C -0.3946(5) 0.3682(4) 0.3040(4) 0.0459(13) Uani 1 1 d . . .
H12 H -0.3732 0.4243 0.3300 0.055 Uiso 1 1 calc R . .
C13 C -0.1219(4) 0.5676(4) 0.3251(3) 0.0344(11) Uani 1 1 d . . .
C14 C -0.0684(4) 0.5619(4) 0.2424(4) 0.0425(12) Uani 1 1 d . . .
H14 H -0.1028 0.5773 0.1987 0.051 Uiso 1 1 calc R . .
C15 C 0.0342(5) 0.5339(5) 0.2240(5) 0.0549(16) Uani 1 1 d . . .
H15 H 0.0696 0.5305 0.1676 0.066 Uiso 1 1 calc R . .
C16 C 0.0859(5) 0.5108(5) 0.2863(6) 0.0627(19) Uani 1 1 d . . .
H16 H 0.1563 0.4914 0.2730 0.075 Uiso 1 1 calc R . .
C17 C 0.0353(6) 0.5162(6) 0.3662(6) 0.072(2) Uani 1 1 d . . .
H17 H 0.0707 0.5002 0.4092 0.086 Uiso 1 1 calc R . .
C18 C -0.0671(5) 0.5445(5) 0.3869(4) 0.0552(16) Uani 1 1 d . . .
H18 H -0.1007 0.5484 0.4438 0.066 Uiso 1 1 calc R . .
C19 C -0.1330(4) 0.7232(4) 0.0701(3) 0.0336(10) Uani 1 1 d . . .
C20 C -0.1137(5) 0.6447(4) 0.0149(4) 0.0458(13) Uani 1 1 d . . .
H20 H -0.1687 0.6051 0.0055 0.055 Uiso 1 1 calc R . .
C21 C -0.0127(5) 0.6246(5) -0.0264(4) 0.0590(17) Uani 1 1 d . . .
H21 H 0.0003 0.5710 -0.0639 0.071 Uiso 1 1 calc R . .
C22 C 0.0677(5) 0.6802(6) -0.0142(4) 0.0595(17) Uani 1 1 d . . .
H22 H 0.1358 0.6657 -0.0432 0.071 Uiso 1 1 calc R . .
C23 C 0.0494(5) 0.7570(5) 0.0402(4) 0.0543(15) Uani 1 1 d . . .
H23 H 0.1051 0.7960 0.0491 0.065 Uiso 1 1 calc R . .
C24 C -0.0501(4) 0.7784(4) 0.0824(3) 0.0426(12) Uani 1 1 d . . .
H24 H -0.0617 0.8316 0.1203 0.051 Uiso 1 1 calc R . .
C25 C 0.1429(5) 1.0486(4) 0.0487(3) 0.0462(13) Uani 1 1 d . . .
H25 H 0.0802 1.0851 0.0611 0.055 Uiso 1 1 calc R . .
C26 C 0.1753(6) 1.0054(5) -0.0314(4) 0.0573(17) Uani 1 1 d . . .
H26 H 0.1342 1.0138 -0.0717 0.069 Uiso 1 1 calc R . .
C27 C 0.2641(6) 0.9527(4) -0.0501(4) 0.0571(17) Uani 1 1 d . . .
H27 H 0.2849 0.9239 -0.1032 0.068 Uiso 1 1 calc R . .
C28 C 0.3253(5) 0.9406(4) 0.0085(4) 0.0510(15) Uani 1 1 d . . .
C29 C 0.4231(5) 0.8870(4) -0.0032(4) 0.0544(17) Uani 1 1 d . . .
H29 H 0.4493 0.8580 -0.0556 0.065 Uiso 1 1 calc R . .
C30 C 0.4771(5) 0.8765(4) 0.0551(4) 0.0540(16) Uani 1 1 d . . .
H30 H 0.5404 0.8407 0.0441 0.065 Uiso 1 1 calc R . .
C31 C 0.4404(4) 0.9190(4) 0.1344(4) 0.0479(15) Uani 1 1 d . . .
C32 C 0.4900(5) 0.9088(4) 0.2002(5) 0.0564(17) Uani 1 1 d . . .
H32 H 0.5535 0.8736 0.1932 0.068 Uiso 1 1 calc R . .
C33 C 0.4475(5) 0.9493(5) 0.2750(5) 0.0536(15) Uani 1 1 d . . .
H33 H 0.4809 0.9425 0.3205 0.064 Uiso 1 1 calc R . .
C34 C 0.3546(4) 1.0009(4) 0.2838(4) 0.0431(12) Uani 1 1 d . . .
H34 H 0.3256 1.0281 0.3364 0.052 Uiso 1 1 calc R . .
C35 C 0.2896(4) 0.9843(4) 0.0861(3) 0.0414(13) Uani 1 1 d . . .
C36 C 0.3470(4) 0.9722(4) 0.1484(3) 0.0372(11) Uani 1 1 d . . .
C37 C 0.1150(4) 0.8750(4) 0.2729(3) 0.0377(11) Uani 1 1 d . . .
H37 H 0.1857 0.8605 0.2703 0.045 Uiso 1 1 calc R . .
C38 C 0.0437(5) 0.7980(4) 0.2928(3) 0.0452(13) Uani 1 1 d . . .
H38 H 0.0666 0.7327 0.3030 0.054 Uiso 1 1 calc R . .
C39 C -0.0588(5) 0.8159(4) 0.2979(3) 0.0440(13) Uani 1 1 d . . .
H39 H -0.1075 0.7638 0.3112 0.053 Uiso 1 1 calc R . .
C40 C -0.0910(4) 0.9138(4) 0.2828(3) 0.0383(11) Uani 1 1 d . . .
C41 C -0.1959(5) 0.9414(5) 0.2878(4) 0.0538(15) Uani 1 1 d . . .
H41 H -0.2483 0.8925 0.3005 0.065 Uiso 1 1 calc R . .
C42 C -0.2211(5) 1.0372(5) 0.2742(4) 0.0575(16) Uani 1 1 d . . .
H42 H -0.2915 1.0545 0.2783 0.069 Uiso 1 1 calc R . .
C43 C -0.1447(4) 1.1130(4) 0.2541(4) 0.0441(13) Uani 1 1 d . . .
C44 C -0.1670(5) 1.2131(5) 0.2420(5) 0.0570(16) Uani 1 1 d . . .
H44 H -0.2361 1.2356 0.2481 0.068 Uiso 1 1 calc R . .
C45 C -0.0861(5) 1.2783(5) 0.2210(5) 0.0555(16) Uani 1 1 d . . .
H45 H -0.0994 1.3469 0.2131 0.067 Uiso 1 1 calc R . .
C46 C 0.0146(4) 1.2447(4) 0.2113(4) 0.0462(13) Uani 1 1 d . . .
H46 H 0.0688 1.2912 0.1952 0.055 Uiso 1 1 calc R . .
C47 C -0.0144(4) 0.9856(4) 0.2624(3) 0.0316(10) Uani 1 1 d . . .
C48 C -0.0419(4) 1.0851(4) 0.2457(3) 0.0332(10) Uani 1 1 d . . .
C49 C 0.2867(4) 1.2509(4) 0.1142(3) 0.0347(11) Uani 1 1 d . . .
H49 H 0.2775 1.2166 0.0665 0.042 Uiso 1 1 calc R . .
C50 C 0.3378(4) 1.3404(4) 0.1037(3) 0.0410(12) Uani 1 1 d . . .
H50 H 0.3609 1.3672 0.0492 0.049 Uiso 1 1 calc R . .
C51 C 0.3559(4) 1.3912(4) 0.1697(4) 0.0415(12) Uani 1 1 d . . .
H51 H 0.3936 1.4515 0.1616 0.050 Uiso 1 1 calc R . .
C52 C 0.3174(4) 1.3522(4) 0.2506(3) 0.0335(11) Uani 1 1 d . . .
C53 C 0.3290(4) 1.3991(4) 0.3253(4) 0.0402(12) Uani 1 1 d . . .
H53 H 0.3661 1.4595 0.3219 0.048 Uiso 1 1 calc R . .
C54 C 0.2878(4) 1.3581(4) 0.4009(4) 0.0421(12) Uani 1 1 d . . .
H54 H 0.2962 1.3906 0.4496 0.050 Uiso 1 1 calc R . .
C55 C 0.2314(4) 1.2664(4) 0.4087(3) 0.0381(11) Uani 1 1 d . . .
C56 C 0.1872(5) 1.2196(5) 0.4835(4) 0.0533(15) Uani 1 1 d . . .
H56 H 0.1933 1.2477 0.5347 0.064 Uiso 1 1 calc R . .
C57 C 0.1350(6) 1.1327(5) 0.4829(4) 0.0554(16) Uani 1 1 d . . .
H57 H 0.1043 1.1005 0.5338 0.066 Uiso 1 1 calc R . .
C58 C 0.1265(4) 1.0909(4) 0.4079(3) 0.0401(12) Uani 1 1 d . . .
H58 H 0.0899 1.0304 0.4090 0.048 Uiso 1 1 calc R . .
C59 C 0.2644(3) 1.2621(3) 0.2566(3) 0.0284(10) Uani 1 1 d . . .
C60 C 0.2197(4) 1.2202(3) 0.3354(3) 0.0299(10) Uani 1 1 d . . .
N7 N 0.7966(6) 0.2746(6) 0.5057(5) 0.0798(18) Uiso 1 1 d . . .
O1 O 0.8056(10) 0.1203(11) 0.5546(8) 0.191(5) Uiso 1 1 d . . .
C61 C 0.8993(10) 0.2716(10) 0.4607(8) 0.126(4) Uiso 1 1 d . . .
H61A H 0.9156 0.3340 0.4292 0.189 Uiso 1 1 calc R . .
H61B H 0.9082 0.2160 0.4223 0.189 Uiso 1 1 calc R . .
H61C H 0.9456 0.2626 0.4994 0.189 Uiso 1 1 calc R . .
C62 C 0.7392(8) 0.3644(8) 0.5106(7) 0.101(3) Uiso 1 1 d . . .
H62A H 0.7781 0.4143 0.4728 0.152 Uiso 1 1 calc R . .
H62B H 0.7263 0.3886 0.5676 0.152 Uiso 1 1 calc R . .
H62C H 0.6733 0.3524 0.4948 0.152 Uiso 1 1 calc R . .
C63 C 0.7515(12) 0.1990(11) 0.5550(9) 0.130(4) Uiso 1 1 d . . .
H63 H 0.6837 0.2042 0.5879 0.156 Uiso 1 1 calc R . .

loop_
_atom_site_aniso_label
_atom_site_aniso_U_11
_atom_site_aniso_U_22
_atom_site_aniso_U_33
_atom_site_aniso_U_23
_atom_site_aniso_U_13
_atom_site_aniso_U_12
Se1 0.0279(3) 0.0417(3) 0.0357(3) -0.0015(2) -0.0045(2) 0.0009(2)
Se2 0.0366(3) 0.0326(3) 0.0389(3) -0.0059(2) -0.0068(2) 0.0009(2)
Se3 0.0344(3) 0.0405(3) 0.0355(3) -0.0038(2) -0.0109(2) -0.0055(2)
Se4 0.0338(3) 0.0359(3) 0.0526(3) 0.0096(2) 0.0036(2) 0.0053(2)
Fe2 0.0290(3) 0.0203(3) 0.0294(3) 0.0012(2) -0.0046(3) 0.0006(2)
Fe1 0.0264(4) 0.0280(3) 0.0345(4) -0.0012(3) -0.0077(3) -0.0007(3)
N1 0.052(3) 0.026(2) 0.040(2) 0.0037(18) -0.009(2) -0.0094(19)
N2 0.033(2) 0.025(2) 0.038(2) 0.0039(17) -0.0011(17) 0.0020(16)
N3 0.038(2) 0.0241(19) 0.0266(19) 0.0004(15) -0.0056(16) -0.0003(16)
N4 0.032(2) 0.026(2) 0.042(2) 0.0069(17) -0.0091(18) -0.0015(16)
N5 0.027(2) 0.0248(19) 0.035(2) 0.0014(16) -0.0032(16) 0.0033(15)
N6 0.030(2) 0.026(2) 0.032(2) 0.0006(16) -0.0031(16) 0.0000(16)
C1 0.032(3) 0.025(2) 0.039(3) 0.003(2) -0.005(2) -0.0016(19)
C2 0.033(3) 0.052(3) 0.046(3) -0.005(3) -0.004(2) 0.008(2)
C3 0.029(3) 0.065(4) 0.055(4) -0.007(3) -0.012(2) 0.005(3)
C4 0.032(3) 0.049(3) 0.051(3) 0.001(3) -0.015(2) 0.000(2)
C5 0.039(3) 0.039(3) 0.039(3) 0.003(2) -0.006(2) -0.003(2)
C6 0.022(2) 0.040(3) 0.041(3) 0.005(2) -0.005(2) -0.0005(19)
C7 0.029(2) 0.033(3) 0.041(3) -0.007(2) -0.010(2) 0.0059(19)
C8 0.038(3) 0.037(3) 0.054(3) -0.008(2) -0.014(2) -0.001(2)
C9 0.048(3) 0.037(3) 0.063(4) -0.002(3) -0.019(3) -0.008(2)
C10 0.052(3) 0.040(3) 0.059(4) 0.006(3) -0.007(3) -0.004(3)
C11 0.064(4) 0.046(3) 0.051(4) 0.001(3) -0.012(3) -0.007(3)
C12 0.050(3) 0.040(3) 0.049(3) -0.004(2) -0.012(3) -0.004(2)
C13 0.036(3) 0.027(2) 0.043(3) 0.005(2) -0.016(2) -0.0042(19)
C14 0.039(3) 0.041(3) 0.051(3) -0.006(2) -0.017(2) -0.001(2)
C15 0.038(3) 0.047(3) 0.080(5) -0.019(3) -0.011(3) 0.000(3)
C16 0.042(3) 0.048(4) 0.104(6) -0.001(4) -0.029(4) 0.012(3)
C17 0.059(4) 0.068(5) 0.101(6) 0.030(4) -0.048(4) 0.003(3)
C18 0.052(4) 0.059(4) 0.060(4) 0.025(3) -0.026(3) -0.009(3)
C19 0.033(3) 0.033(3) 0.032(2) 0.005(2) -0.003(2) 0.004(2)
C20 0.053(3) 0.041(3) 0.046(3) -0.003(2) -0.014(3) 0.007(2)
C21 0.066(4) 0.063(4) 0.045(3) -0.012(3) -0.004(3) 0.023(3)
C22 0.038(3) 0.086(5) 0.050(4) 0.006(3) -0.002(3) 0.022(3)
C23 0.035(3) 0.073(4) 0.055(4) 0.011(3) -0.011(3) 0.000(3)
C24 0.043(3) 0.044(3) 0.041(3) 0.001(2) -0.011(2) 0.000(2)
C25 0.068(4) 0.035(3) 0.039(3) 0.005(2) -0.021(3) -0.007(3)
C26 0.088(5) 0.049(4) 0.039(3) 0.009(3) -0.024(3) -0.019(3)
C27 0.086(5) 0.037(3) 0.042(3) -0.007(3) 0.000(3) -0.011(3)
C28 0.072(4) 0.032(3) 0.042(3) -0.007(2) 0.005(3) -0.016(3)
C29 0.060(4) 0.029(3) 0.058(4) -0.018(3) 0.025(3) -0.006(3)
C30 0.049(4) 0.036(3) 0.068(4) -0.008(3) 0.008(3) -0.002(3)
C31 0.046(3) 0.021(2) 0.066(4) -0.003(2) 0.013(3) -0.006(2)
C32 0.042(3) 0.036(3) 0.090(5) 0.015(3) -0.014(3) 0.003(2)
C33 0.042(3) 0.044(3) 0.076(4) 0.003(3) -0.017(3) 0.010(3)
C34 0.043(3) 0.035(3) 0.052(3) 0.007(2) -0.012(2) 0.004(2)
C35 0.049(3) 0.020(2) 0.047(3) -0.003(2) 0.008(2) -0.009(2)
C36 0.038(3) 0.024(2) 0.045(3) 0.001(2) 0.002(2) -0.002(2)
C37 0.048(3) 0.023(2) 0.040(3) 0.003(2) -0.004(2) 0.002(2)
C38 0.067(4) 0.020(2) 0.043(3) 0.001(2) 0.000(3) -0.005(2)
C39 0.056(4) 0.031(3) 0.040(3) -0.006(2) 0.002(2) -0.014(2)
C40 0.041(3) 0.035(3) 0.038(3) -0.004(2) -0.006(2) -0.010(2)
C41 0.040(3) 0.061(4) 0.059(4) 0.000(3) -0.007(3) -0.017(3)
C42 0.037(3) 0.065(4) 0.072(4) 0.002(3) -0.014(3) -0.008(3)
C43 0.032(3) 0.047(3) 0.054(3) 0.005(3) -0.011(2) -0.002(2)
C44 0.038(3) 0.052(4) 0.079(5) 0.012(3) -0.011(3) 0.012(3)
C45 0.043(3) 0.040(3) 0.081(5) 0.016(3) -0.011(3) 0.012(3)
C46 0.039(3) 0.033(3) 0.066(4) 0.010(3) -0.010(3) 0.003(2)
C47 0.035(3) 0.028(2) 0.031(2) -0.0004(19) -0.0060(19) -0.0008(19)
C48 0.035(3) 0.031(2) 0.033(2) 0.002(2) -0.007(2) -0.004(2)
C49 0.032(3) 0.036(3) 0.034(3) 0.003(2) -0.001(2) 0.001(2)
C50 0.044(3) 0.036(3) 0.039(3) 0.009(2) -0.001(2) -0.001(2)
C51 0.037(3) 0.027(2) 0.057(3) 0.007(2) -0.004(2) -0.006(2)
C52 0.025(2) 0.027(2) 0.047(3) 0.001(2) -0.006(2) -0.0004(18)
C53 0.036(3) 0.031(3) 0.057(3) -0.006(2) -0.016(2) -0.002(2)
C54 0.047(3) 0.033(3) 0.050(3) -0.006(2) -0.015(3) -0.006(2)
C55 0.043(3) 0.035(3) 0.038(3) -0.003(2) -0.011(2) -0.002(2)
C56 0.073(4) 0.051(4) 0.034(3) -0.007(3) -0.009(3) -0.011(3)
C57 0.081(5) 0.053(4) 0.030(3) 0.002(3) -0.006(3) -0.019(3)
C58 0.049(3) 0.038(3) 0.031(3) 0.001(2) -0.001(2) -0.012(2)
C59 0.024(2) 0.022(2) 0.039(3) 0.0006(19) -0.0071(19) 0.0008(17)
C60 0.030(2) 0.023(2) 0.036(3) -0.0023(19) -0.0062(19) 0.0023(18)

loop_
_atom_type_symbol
_atom_type_description
_atom_type_scat_dispersion_real
_atom_type_scat_dispersion_imag
_atom_type_scat_source
C C 0.0033 0.0016 'International Tables Vol C Tables 4.2.6.8 and 6.1.1.4'
H H 0.0000 0.0000 'International Tables Vol C Tables 4.2.6.8 and 6.1.1.4'
N N 0.0061 0.0033 'International Tables Vol C Tables 4.2.6.8 and 6.1.1.4'
Fe Fe 0.3463 0.8444 'International Tables Vol C Tables 4.2.6.8 and 6.1.1.4'
Se Se -0.0929 2.2259 'International Tables Vol C Tables 4.2.6.8 and 6.1.1.4'
O O 0.0106 0.0060 'International Tables Vol C Tables 4.2.6.8 and 6.1.1.4'

loop_
_geom_angle_atom_site_label_1
_geom_angle_atom_site_label_2
_geom_angle_atom_site_label_3
_geom_angle
_geom_angle_site_symmetry_1
_geom_angle_site_symmetry_3
_geom_angle_publ_flag
C1 Se1 Fe1 107.02(15) . . ?
C7 Se2 Fe1 105.77(15) . . ?
C13 Se3 Fe1 106.22(16) . . ?
C19 Se4 Fe1 105.31(15) . . ?
N6 Fe2 N2 91.23(17) . . ?
N6 Fe2 N3 95.49(16) . . ?
N2 Fe2 N3 93.78(17) . . ?
N6 Fe2 N5 83.04(16) . . ?
N2 Fe2 N5 90.60(16) . . ?
N3 Fe2 N5 175.42(16) . . ?
N6 Fe2 N4 89.31(17) . . ?
N2 Fe2 N4 176.51(16) . . ?
N3 Fe2 N4 82.74(16) . . ?
N5 Fe2 N4 92.89(16) . . ?
N6 Fe2 N1 172.35(18) . . ?
N2 Fe2 N1 82.19(19) . . ?
N3 Fe2 N1 88.86(17) . . ?
N5 Fe2 N1 93.09(17) . . ?
N4 Fe2 N1 97.49(19) . . ?
Se1 Fe1 Se2 113.76(4) . . ?
Se1 Fe1 Se3 98.76(4) . . ?
Se2 Fe1 Se3 114.06(4) . . ?
Se1 Fe1 Se4 104.07(4) . . ?
Se2 Fe1 Se4 107.44(4) . . ?
Se3 Fe1 Se4 118.25(4) . . ?
C25 N1 C35 117.7(5) . . ?
C25 N1 Fe2 130.1(4) . . ?
C35 N1 Fe2 112.2(4) . . ?
C34 N2 C36 116.0(4) . . ?
C34 N2 Fe2 129.8(4) . . ?
C36 N2 Fe2 114.2(4) . . ?
C37 N3 C47 116.8(4) . . ?
C37 N3 Fe2 130.2(4) . . ?
C47 N3 Fe2 113.0(3) . . ?
C46 N4 C48 116.5(4) . . ?
C46 N4 Fe2 130.6(4) . . ?
C48 N4 Fe2 112.8(3) . . ?
C49 N5 C59 117.1(4) . . ?
C49 N5 Fe2 130.5(3) . . ?
C59 N5 Fe2 112.4(3) . . ?
C58 N6 C60 117.2(4) . . ?
C58 N6 Fe2 129.8(3) . . ?
C60 N6 Fe2 112.9(3) . . ?
C6 C1 C2 117.7(5) . . ?
C6 C1 Se1 123.0(4) . . ?
C2 C1 Se1 119.3(4) . . ?
C3 C2 C1 121.2(5) . . ?
C2 C3 C4 120.8(5) . . ?
C3 C4 C5 118.7(5) . . ?
C4 C5 C6 120.3(5) . . ?
C5 C6 C1 121.3(5) . . ?
C12 C7 C8 117.5(5) . . ?
C12 C7 Se2 123.6(4) . . ?
C8 C7 Se2 118.8(4) . . ?
C9 C8 C7 121.1(5) . . ?
C10 C9 C8 120.5(5) . . ?
C9 C10 C11 119.1(6) . . ?
C12 C11 C10 120.5(6) . . ?
C11 C12 C7 121.3(5) . . ?
C14 C13 C18 117.3(5) . . ?
C14 C13 Se3 122.5(4) . . ?
C18 C13 Se3 120.2(5) . . ?
C15 C14 C13 120.4(5) . . ?
C16 C15 C14 121.0(7) . . ?
C17 C16 C15 119.2(6) . . ?
C16 C17 C18 121.3(6) . . ?
C17 C18 C13 120.8(7) . . ?
C24 C19 C20 118.2(5) . . ?
C24 C19 Se4 120.3(4) . . ?
C20 C19 Se4 121.4(4) . . ?
C19 C20 C21 119.5(6) . . ?
C22 C21 C20 121.5(6) . . ?
C21 C22 C23 119.4(6) . . ?
C22 C23 C24 120.3(6) . . ?
C19 C24 C23 121.1(6) . . ?
N1 C25 C26 120.9(6) . . ?
C27 C26 C25 120.4(6) . . ?
C26 C27 C28 120.2(6) . . ?
C27 C28 C35 117.0(6) . . ?
C27 C28 C29 126.2(6) . . ?
C35 C28 C29 116.8(6) . . ?
C30 C29 C28 123.6(6) . . ?
C29 C30 C31 119.9(6) . . ?
C32 C31 C36 117.5(6) . . ?
C32 C31 C30 123.9(6) . . ?
C36 C31 C30 118.6(6) . . ?
C33 C32 C31 119.9(6) . . ?
C32 C33 C34 119.0(6) . . ?
N2 C34 C33 123.9(6) . . ?
N1 C35 C28 123.8(6) . . ?
N1 C35 C36 116.7(5) . . ?
C28 C35 C36 119.4(6) . . ?
N2 C36 C31 123.7(5) . . ?
N2 C36 C35 114.7(5) . . ?
C31 C36 C35 121.7(5) . . ?
N3 C37 C38 122.8(5) . . ?
C39 C38 C37 120.4(5) . . ?
C38 C39 C40 118.7(5) . . ?
C47 C40 C39 116.9(5) . . ?
C47 C40 C41 119.7(5) . . ?
C39 C40 C41 123.5(5) . . ?
C42 C41 C40 120.1(5) . . ?
C41 C42 C43 121.8(6) . . ?
C48 C43 C44 118.1(5) . . ?
C48 C43 C42 117.9(5) . . ?
C44 C43 C42 124.0(6) . . ?
C45 C44 C43 118.2(5) . . ?
C44 C45 C46 120.5(6) . . ?
N4 C46 C45 122.9(5) . . ?
N3 C47 C40 124.5(5) . . ?
N3 C47 C48 116.0(4) . . ?
C40 C47 C48 119.5(5) . . ?
N4 C48 C43 123.7(5) . . ?
N4 C48 C47 115.4(4) . . ?
C43 C48 C47 120.9(5) . . ?
N5 C49 C50 122.2(5) . . ?
C51 C50 C49 121.4(5) . . ?
C50 C51 C52 118.6(5) . . ?
C59 C52 C51 116.8(5) . . ?
C59 C52 C53 119.0(5) . . ?
C51 C52 C53 124.2(5) . . ?
C54 C53 C52 120.8(5) . . ?
C53 C54 C55 121.3(5) . . ?
C56 C55 C60 117.2(5) . . ?
C56 C55 C54 124.8(5) . . ?
C60 C55 C54 118.0(5) . . ?
C57 C56 C55 119.4(5) . . ?
C56 C57 C58 120.4(5) . . ?
N6 C58 C57 122.2(5) . . ?
N5 C59 C52 123.9(4) . . ?
N5 C59 C60 115.8(4) . . ?
C52 C59 C60 120.3(4) . . ?
N6 C60 C55 123.6(5) . . ?
N6 C60 C59 115.8(4) . . ?
C55 C60 C59 120.6(4) . . ?
C63 N7 C61 123.4(10) . . ?
C63 N7 C62 115.7(10) . . ?
C61 N7 C62 120.4(9) . . ?
O1 C63 N7 115.8(14) . . ?

loop_
_geom_bond_atom_site_label_1
_geom_bond_atom_site_label_2
_geom_bond_distance
_geom_bond_site_symmetry_2
_geom_bond_publ_flag
Se1 C1 1.911(5) . ?
Se1 Fe1 2.4443(11) . ?
Se2 C7 1.901(5) . ?
Se2 Fe1 2.4459(11) . ?
Se3 C13 1.908(5) . ?
Se3 Fe1 2.4608(10) . ?
Se4 C19 1.910(5) . ?
Se4 Fe1 2.4741(12) . ?
Fe2 N6 1.956(4) . ?
Fe2 N2 1.967(4) . ?
Fe2 N3 1.969(4) . ?
Fe2 N5 1.974(4) . ?
Fe2 N4 1.977(4) . ?
Fe2 N1 1.983(4) . ?
N1 C25 1.337(7) . ?
N1 C35 1.374(7) . ?
N2 C34 1.343(7) . ?
N2 C36 1.364(7) . ?
N3 C37 1.331(6) . ?
N3 C47 1.364(6) . ?
N4 C46 1.338(7) . ?
N4 C48 1.370(6) . ?
N5 C49 1.340(6) . ?
N5 C59 1.366(6) . ?
N6 C58 1.336(6) . ?
N6 C60 1.366(6) . ?
C1 C6 1.393(7) . ?
C1 C2 1.394(7) . ?
C2 C3 1.382(8) . ?
C3 C4 1.388(8) . ?
C4 C5 1.389(8) . ?
C5 C6 1.393(7) . ?
C7 C12 1.390(8) . ?
C7 C8 1.406(7) . ?
C8 C9 1.380(8) . ?
C9 C10 1.378(9) . ?
C10 C11 1.390(9) . ?
C11 C12 1.377(9) . ?
C13 C14 1.400(8) . ?
C13 C18 1.401(8) . ?
C14 C15 1.382(8) . ?
C15 C16 1.380(10) . ?
C16 C17 1.349(11) . ?
C17 C18 1.382(10) . ?
C19 C24 1.387(8) . ?
C19 C20 1.394(8) . ?
C20 C21 1.396(9) . ?
C21 C22 1.362(10) . ?
C22 C23 1.368(10) . ?
C23 C24 1.388(8) . ?
C25 C26 1.433(9) . ?
C26 C27 1.352(10) . ?
C27 C28 1.393(10) . ?
C28 C35 1.405(8) . ?
C28 C29 1.459(10) . ?
C29 C30 1.320(10) . ?
C30 C31 1.424(9) . ?
C31 C32 1.387(10) . ?
C31 C36 1.406(8) . ?
C32 C33 1.364(10) . ?
C33 C34 1.392(8) . ?
C35 C36 1.409(8) . ?
C37 C38 1.398(8) . ?
C38 C39 1.367(9) . ?
C39 C40 1.415(8) . ?
C40 C47 1.395(7) . ?
C40 C41 1.425(8) . ?
C41 C42 1.356(10) . ?
C42 C43 1.431(8) . ?
C43 C48 1.393(7) . ?
C43 C44 1.395(8) . ?
C44 C45 1.376(9) . ?
C45 C46 1.386(8) . ?
C47 C48 1.422(7) . ?
C49 C50 1.379(7) . ?
C50 C51 1.361(8) . ?
C51 C52 1.415(8) . ?
C52 C59 1.400(7) . ?
C52 C53 1.431(8) . ?
C53 C54 1.358(8) . ?
C54 C55 1.440(7) . ?
C55 C56 1.390(8) . ?
C55 C60 1.407(7) . ?
C56 C57 1.367(9) . ?
C57 C58 1.394(8) . ?
C59 C60 1.417(7) . ?
N7 C63 1.353(15) . ?
N7 C61 1.409(14) . ?
N7 C62 1.417(12) . ?
O1 C63 1.274(16) . ?

loop_
_cod_related_entry_id
_cod_related_entry_database
_cod_related_entry_code
1 ChemSpider 30652832
